data_7002935
loop_
_publ_author_name
'Huang, Wei'
'Zhu, Xiang'
'Wua, Dayu'
'He, Cheng'
'Hu, Xiaoyue'
'Duan, Chunying'

_publ_section_title
;
 Structural modification of rhodamine-based sensors toward highly
 selective mercury detection in mixed organic/aqueous media
;
_journal_issue 47
_journal_name_full 'Dalton Transactions'
_journal_page_first 10457
_journal_page_last 10465
_journal_paper_doi 10.1039/b914490k
_journal_year 2009
_chemical_formula_sum 'C62 H60 Cl2 Hg N8 O10 S4'
_chemical_formula_weight 1476.91
_chemical_name_systematic
;
?
;
_space_group_IT_number 2
_symmetry_cell_setting triclinic
_symmetry_space_group_name_Hall '-P 1'
_symmetry_space_group_name_H-M 'P -1'
_atom_sites_solution_hydrogens geom
_atom_sites_solution_primary direct
_atom_sites_solution_secondary difmap
_audit_creation_method SHELXL-97
_cell_angle_alpha 88.467(9)
_cell_angle_beta 85.772(10)
_cell_angle_gamma 68.025(9)
_cell_formula_units_Z 2
_cell_length_a 12.543(2)
_cell_length_b 14.862(2)
_cell_length_c 19.312(3)
_cell_measurement_temperature 293(2)
_cell_volume 3329.4(9)
_computing_cell_refinement 'Bruker SMART'
_computing_data_collection 'Bruker SMART'
_computing_data_reduction 'Bruker SAINT'
_computing_molecular_graphics 'Bruker SHELXTL'
_computing_publication_material 'Bruker SHELXTL'
_computing_structure_refinement 'Bruker SHELXTL'
_computing_structure_solution 'Bruker SHELXTL'
_diffrn_ambient_temperature 293(2)
_diffrn_measured_fraction_theta_full 0.986
_diffrn_measured_fraction_theta_max 0.986
_diffrn_measurement_device_type 'CCD area detector'
_diffrn_measurement_method 'phi and omega scans'
_diffrn_radiation_monochromator graphite
_diffrn_radiation_source 'fine-focus sealed tube'
_diffrn_radiation_type MoK\a
_diffrn_radiation_wavelength 0.71073
_diffrn_reflns_av_R_equivalents 0.1219
_diffrn_reflns_av_sigmaI/netI 0.1319
_diffrn_reflns_limit_h_max 14
_diffrn_reflns_limit_h_min -14
_diffrn_reflns_limit_k_max 16
_diffrn_reflns_limit_k_min -17
_diffrn_reflns_limit_l_max 22
_diffrn_reflns_limit_l_min -22
_diffrn_reflns_number 40625
_diffrn_reflns_theta_full 25.00
_diffrn_reflns_theta_max 25.00
_diffrn_reflns_theta_min 1.48
_exptl_absorpt_coefficient_mu 2.578
_exptl_absorpt_correction_T_max 0.6266
_exptl_absorpt_correction_T_min 0.5650
_exptl_absorpt_correction_type empirical
_exptl_absorpt_process_details SADABS
_exptl_crystal_colour red
_exptl_crystal_density_diffrn 1.473
_exptl_crystal_density_method 'not measured'
_exptl_crystal_description block
_exptl_crystal_F_000 1492
_exptl_crystal_size_max 0.25
_exptl_crystal_size_mid 0.23
_exptl_crystal_size_min 0.20
_refine_diff_density_max 1.187
_refine_diff_density_min -1.411
_refine_diff_density_rms 0.106
_refine_ls_extinction_method none
_refine_ls_goodness_of_fit_ref 1.136
_refine_ls_hydrogen_treatment 'riding mode'
_refine_ls_matrix_type full
_refine_ls_number_parameters 773
_refine_ls_number_reflns 11567
_refine_ls_number_restraints 251
_refine_ls_restrained_S_all 1.155
_refine_ls_R_factor_all 0.1398
_refine_ls_R_factor_gt 0.0577
_refine_ls_shift/su_max 0.099
_refine_ls_shift/su_mean 0.005
_refine_ls_structure_factor_coef Fsqd
_refine_ls_weighting_details 'calc w=1/[\s^2^(Fo^2^)+(0.0420P)^2^+0.0000P] where P=(Fo^2^+2Fc^2^)/3'
_refine_ls_weighting_scheme calc
_refine_ls_wR_factor_gt 0.1287
_refine_ls_wR_factor_ref 0.1381
_reflns_number_gt 5757
_reflns_number_total 11567
_reflns_threshold_expression >2sigma(I)
_cod_data_source_file b914490k.txt
_cod_data_source_block sad
_cod_depositor_comments
;
The following automatic conversions were performed:
'_symmetry_cell_setting' value 'Triclinic' changed to 'triclinic'
according to '/home/saulius/struct/CIF-dictionaries/cif_core.dic'
dictionary named 'cif_core.dic' version 2.4.1 from 2010-06-29.

Automatic conversion script
Id: cif_fix_enum 1527 2010-12-29 10:47:43Z saulius 
;
_cod_original_cell_volume 3329.5(8)
_cod_original_sg_symbol_H-M P-1
_cod_database_code 7002935

loop_
_symmetry_equiv_pos_as_xyz
'x, y, z'
'-x, -y, -z'

loop_
_atom_site_label
_atom_site_type_symbol
_atom_site_fract_x
_atom_site_fract_y
_atom_site_fract_z
_atom_site_U_iso_or_equiv
_atom_site_adp_type
_atom_site_occupancy
_atom_site_symmetry_multiplicity
_atom_site_calc_flag
_atom_site_refinement_flags
_atom_site_disorder_assembly
_atom_site_disorder_group
Hg1 Hg -1.00605(3) 0.01427(2) -0.135707(15) 0.06933(17) Uani 1 1 d . . .
S1 S -0.9114(2) 0.11311(15) -0.18555(10) 0.0752(7) Uani 1 1 d . . .
S2 S -0.6384(2) -0.21293(15) -0.32618(11) 0.0743(7) Uani 1 1 d . . .
N1 N -0.8201(5) -0.0451(4) -0.2718(3) 0.0468(16) Uani 1 1 d . . .
N2 N -0.8686(6) -0.0918(5) -0.2240(3) 0.0578(18) Uani 1 1 d . . .
N3 N -1.3232(6) 0.0402(5) -0.3093(3) 0.069(2) Uani 1 1 d . . .
H3A H -1.3627 0.0862 -0.2809 0.083 Uiso 1 1 calc R . .
N4 N -0.6324(7) -0.3016(6) -0.5720(4) 0.101(2) Uani 1 1 d DU . .
H4A H -0.5691 -0.2980 -0.5952 0.122 Uiso 1 1 d R A .
O1 O -0.9728(5) -0.1219(4) -0.4412(2) 0.0566(14) Uani 1 1 d . . .
C1 C -0.5519(8) -0.3288(7) -0.3443(5) 0.095(3) Uani 1 1 d U . .
H1A H -0.4891 -0.3464 -0.3768 0.114 Uiso 1 1 calc R . .
C2 C -0.5837(9) -0.3928(8) -0.3065(5) 0.113(4) Uani 1 1 d U . .
H2A H -0.5463 -0.4597 -0.3107 0.136 Uiso 1 1 calc R . .
C3 C -0.6807(8) -0.3473(7) -0.2594(5) 0.092(3) Uani 1 1 d U . .
H3B H -0.7126 -0.3808 -0.2283 0.110 Uiso 1 1 calc R . .
C4 C -0.7218(7) -0.2480(6) -0.2652(4) 0.061(2) Uani 1 1 d U . .
C5 C -0.8215(7) -0.1837(6) -0.2256(4) 0.061(2) Uani 1 1 d . . .
H5A H -0.8581 -0.2151 -0.1958 0.073 Uiso 1 1 calc R . .
C6 C -0.8429(6) 0.0446(6) -0.2593(3) 0.049(2) Uani 1 1 d . . .
C7 C -0.8149(6) 0.1038(5) -0.3171(3) 0.0461(19) Uani 1 1 d . . .
C8 C -0.7773(7) 0.1764(6) -0.3036(4) 0.062(2) Uani 1 1 d . . .
H8A H -0.7633 0.1858 -0.2582 0.075 Uiso 1 1 calc R . .
C9 C -0.7594(7) 0.2368(6) -0.3559(4) 0.065(2) Uani 1 1 d . . .
H9A H -0.7338 0.2858 -0.3457 0.078 Uiso 1 1 calc R . .
C10 C -0.7801(7) 0.2227(6) -0.4215(4) 0.071(3) Uani 1 1 d . . .
H10A H -0.7694 0.2631 -0.4566 0.085 Uiso 1 1 calc R . .
C11 C -0.8168(7) 0.1496(6) -0.4375(4) 0.066(2) Uani 1 1 d . . .
H11A H -0.8283 0.1401 -0.4833 0.080 Uiso 1 1 calc R . .
C12 C -0.8364(6) 0.0905(5) -0.3858(3) 0.0449(19) Uani 1 1 d . . .
C13 C -0.8829(7) 0.0162(5) -0.4049(3) 0.047(2) Uani 1 1 d . . .
C14 C -0.8173(7) -0.0612(5) -0.4492(3) 0.046(2) Uani 1 1 d . . .
C15 C -0.7017(8) -0.0810(6) -0.4758(4) 0.058(2) Uani 1 1 d . A .
H15A H -0.6673 -0.0378 -0.4655 0.069 Uiso 1 1 calc R . .
C16 C -0.6400(8) -0.1590(6) -0.5150(4) 0.061(2) Uani 1 1 d . . .
C17 C -0.6933(9) -0.2242(6) -0.5318(4) 0.073(3) Uani 1 1 d . A .
C18 C -0.8065(8) -0.2104(6) -0.5048(4) 0.065(2) Uani 1 1 d . . .
H18A H -0.8401 -0.2545 -0.5145 0.078 Uiso 1 1 calc R A .
C19 C -0.8644(8) -0.1320(6) -0.4649(4) 0.052(2) Uani 1 1 d . A .
C20 C -1.0378(7) -0.0454(6) -0.3992(4) 0.047(2) Uani 1 1 d . . .
C21 C -0.9947(7) 0.0248(6) -0.3806(3) 0.047(2) Uani 1 1 d . . .
C22 C -1.0685(8) 0.0996(6) -0.3358(4) 0.056(2) Uani 1 1 d . . .
H22A H -1.0435 0.1480 -0.3233 0.067 Uiso 1 1 calc R . .
C23 C -1.1742(8) 0.1040(6) -0.3101(4) 0.055(2) Uani 1 1 d . . .
C24 C -1.2164(8) 0.0338(6) -0.3322(4) 0.056(2) Uani 1 1 d . . .
C25 C -1.1453(8) -0.0427(6) -0.3769(4) 0.052(2) Uani 1 1 d . . .
H25A H -1.1711 -0.0900 -0.3908 0.063 Uiso 1 1 calc R . .
C26 C -1.2428(8) 0.1774(6) -0.2573(5) 0.090(3) Uani 1 1 d . . .
H26A H -1.2026 0.2191 -0.2483 0.135 Uiso 1 1 calc R . .
H26B H -1.2539 0.1453 -0.2152 0.135 Uiso 1 1 calc R . .
H26C H -1.3164 0.2153 -0.2743 0.135 Uiso 1 1 calc R . .
C27 C -0.5167(7) -0.1793(6) -0.5403(4) 0.079(3) Uani 1 1 d . A .
H27A H -0.4941 -0.1286 -0.5249 0.118 Uiso 1 1 calc R . .
H27B H -0.5096 -0.1819 -0.5901 0.118 Uiso 1 1 calc R . .
H27C H -0.4679 -0.2403 -0.5220 0.118 Uiso 1 1 calc R . .
C28 C -1.3758(8) -0.0276(7) -0.3303(5) 0.088(3) Uani 1 1 d . . .
H28A H -1.3918 -0.0176 -0.3789 0.106 Uiso 1 1 calc R . .
H28B H -1.3223 -0.0938 -0.3248 0.106 Uiso 1 1 calc R . .
C29 C -1.4825(10) -0.0127(8) -0.2883(6) 0.141(4) Uani 1 1 d U . .
H29A H -1.5156 -0.0572 -0.3028 0.211 Uiso 1 1 calc R . .
H29B H -1.5358 0.0527 -0.2943 0.211 Uiso 1 1 calc R . .
H29C H -1.4665 -0.0236 -0.2403 0.211 Uiso 1 1 calc R . .
C30 C -0.691(2) -0.3574(16) -0.6092(11) 0.139(8) Uiso 0.50 1 d PDU A 1
H30A H -0.7718 -0.3195 -0.6142 0.167 Uiso 0.50 1 calc PR A 1
H30B H -0.6523 -0.3811 -0.6542 0.167 Uiso 0.50 1 calc PR A 1
C31 C -0.674(2) -0.4341(16) -0.5593(14) 0.152(9) Uiso 0.50 1 d PDU A 1
H31A H -0.7071 -0.4782 -0.5744 0.229 Uiso 0.50 1 calc PR A 1
H31B H -0.7103 -0.4071 -0.5151 0.229 Uiso 0.50 1 calc PR A 1
H31C H -0.5928 -0.4683 -0.5549 0.229 Uiso 0.50 1 calc PR A 1
C30' C -0.658(2) -0.3893(13) -0.5883(12) 0.096(6) Uiso 0.50 1 d PDU A 2
H30C H -0.7403 -0.3730 -0.5884 0.115 Uiso 0.50 1 calc PR A 2
H30D H -0.6223 -0.4155 -0.6334 0.115 Uiso 0.50 1 calc PR A 2
C31' C -0.614(3) -0.4531(19) -0.5382(14) 0.172(10) Uiso 0.50 1 d PDU A 2
H31D H -0.6275 -0.5112 -0.5457 0.257 Uiso 0.50 1 calc PR A 2
H31E H -0.6491 -0.4256 -0.4940 0.257 Uiso 0.50 1 calc PR A 2
H31F H -0.5320 -0.4683 -0.5389 0.257 Uiso 0.50 1 calc PR A 2
O2 O -0.8607(5) -0.4731(4) -0.0494(3) 0.0659(15) Uani 1 1 d . . .
S3 S -1.1643(2) -0.02362(16) -0.08985(11) 0.0717(7) Uani 1 1 d . . .
N5 N -0.9956(7) -0.1414(4) -0.0086(3) 0.0575(18) Uani 1 1 d . . .
N6 N -0.9186(7) -0.1148(5) -0.0504(3) 0.065(2) Uani 1 1 d . B .
N7 N -0.7325(8) -0.5687(7) 0.1740(5) 0.119(3) Uani 1 1 d DU . .
H7A H -0.7556 -0.5688 0.2193 0.143 Uiso 1 1 d R C .
N8 N -0.9640(7) -0.3860(5) -0.2793(4) 0.094(3) Uani 1 1 d . D .
H8B H -1.0114 -0.3456 -0.3059 0.113 Uiso 1 1 calc R . .
S4 S -0.8057(3) -0.2647(2) 0.07235(17) 0.0900(12) Uiso 0.749(4) 1 d PDU B 1
C32 C -0.6756(8) -0.3247(7) 0.1023(5) 0.073(3) Uiso 0.749(4) 1 d PDU B 1
H32A H -0.6639 -0.3649 0.1410 0.088 Uiso 0.749(4) 1 calc PR B 1
C33 C -0.5902(12) -0.3088(9) 0.0646(6) 0.104(4) Uiso 0.749(4) 1 d PDU B 1
H33A H -0.5133 -0.3392 0.0741 0.125 Uiso 0.749(4) 1 calc PR B 1
C34 C -0.6248(10) -0.2441(8) 0.0110(5) 0.059(3) Uiso 0.749(4) 1 d PDU B 1
H34A H -0.5768 -0.2226 -0.0181 0.071 Uiso 0.749(4) 1 calc PR B 1
C35 C -0.7530(11) -0.2137(8) 0.0068(5) 0.065(3) Uiso 0.749(4) 1 d PDU B 1
S4' S -0.6704(11) -0.1285(9) -0.1204(6) 0.117(4) Uiso 0.251(4) 1 d PDU B 2
C32' C -0.5307(16) -0.154(2) -0.1086(16) 0.086(8) Uiso 0.251(4) 1 d PDU B 2
H32C H -0.4748 -0.1507 -0.1419 0.103 Uiso 0.251(4) 1 calc PR B 2
C33' C -0.515(3) -0.180(2) -0.0411(16) 0.095(8) Uiso 0.251(4) 1 d PDU B 2
H33B H -0.4473 -0.1844 -0.0227 0.115 Uiso 0.251(4) 1 calc PR B 2
C34' C -0.605(2) -0.203(2) 0.0056(15) 0.051(6) Uiso 0.251(4) 1 d PDU B 2
H34B H -0.6034 -0.2288 0.0501 0.062 Uiso 0.251(4) 1 calc PR B 2
C35' C -0.688(3) -0.172(2) -0.0407(10) 0.079(7) Uiso 0.251(4) 1 d PDU B 2
C36 C -0.8132(11) -0.1491(7) -0.0361(6) 0.094(3) Uani 1 1 d . . .
H36A H -0.8006 -0.2004 -0.0685 0.113 Uiso 1 1 d R B .
C37 C -1.1021(8) -0.1061(5) -0.0251(4) 0.054(2) Uani 1 1 d . . .
C38 C -1.1845(8) -0.1387(6) 0.0162(4) 0.055(2) Uani 1 1 d . . .
C39 C -1.2883(9) -0.0726(7) 0.0396(4) 0.080(3) Uani 1 1 d . . .
H39A H -1.3067 -0.0077 0.0280 0.096 Uiso 1 1 calc R . .
C40 C -1.3674(9) -0.0989(8) 0.0802(5) 0.103(3) Uani 1 1 d . . .
H40A H -1.4376 -0.0521 0.0960 0.123 Uiso 1 1 calc R . .
C41 C -1.3408(10) -0.1958(8) 0.0972(5) 0.095(3) Uani 1 1 d . . .
H41A H -1.3932 -0.2146 0.1244 0.114 Uiso 1 1 calc R . .
C42 C -1.2375(9) -0.2633(7) 0.0738(4) 0.077(3) Uani 1 1 d . . .
H42A H -1.2205 -0.3280 0.0856 0.093 Uiso 1 1 calc R . .
C43 C -1.1569(7) -0.2386(6) 0.0328(4) 0.052(2) Uani 1 1 d . . .
C44 C -1.0538(7) -0.3170(5) 0.0053(4) 0.050(2) Uani 1 1 d . . .
C45 C -0.9778(8) -0.3805(6) 0.0498(4) 0.057(2) Uani 1 1 d . . .
C46 C -0.9877(8) -0.3692(6) 0.1216(4) 0.072(3) Uani 1 1 d . C .
H46A H -1.0503 -0.3187 0.1421 0.086 Uiso 1 1 calc R . .
C47 C -0.9051(11) -0.4326(8) 0.1639(5) 0.090(3) Uani 1 1 d . . .
C48 C -0.8134(10) -0.5079(8) 0.1318(6) 0.092(3) Uani 1 1 d . C .
C49 C -0.8007(8) -0.5200(6) 0.0593(5) 0.076(3) Uani 1 1 d . . .
H49A H -0.7387 -0.5706 0.0385 0.092 Uiso 1 1 calc R C .
C50 C -0.8808(8) -0.4561(6) 0.0207(4) 0.057(2) Uani 1 1 d . C .
C51 C -0.9367(8) -0.4095(6) -0.0939(4) 0.054(2) Uani 1 1 d . . .
C52 C -1.0326(8) -0.3327(5) -0.0667(4) 0.050(2) Uani 1 1 d . . .
C53 C -1.1040(7) -0.2746(6) -0.1171(4) 0.064(2) Uani 1 1 d . . .
H53A H -1.1718 -0.2244 -0.1021 0.077 Uiso 1 1 calc R . .
C54 C -1.0778(9) -0.2889(6) -0.1865(4) 0.073(3) Uani 1 1 d . . .
C55 C -0.9817(9) -0.3703(7) -0.2096(4) 0.067(2) Uani 1 1 d . . .
C56 C -0.9083(7) -0.4321(6) -0.1626(4) 0.061(2) Uani 1 1 d . . .
H56A H -0.8438 -0.4856 -0.1773 0.073 Uiso 1 1 calc R . .
C57 C -0.9161(9) -0.4139(7) 0.2427(5) 0.112(3) Uani 1 1 d U C .
H57A H -0.9852 -0.3589 0.2544 0.169 Uiso 1 1 calc R . .
H57B H -0.8506 -0.4013 0.2557 0.169 Uiso 1 1 calc R . .
H57C H -0.9195 -0.4700 0.2672 0.169 Uiso 1 1 calc R . .
C58 C -1.1531(8) -0.2174(7) -0.2369(5) 0.101(3) Uani 1 1 d U . .
H58A H -1.2142 -0.1671 -0.2115 0.152 Uiso 1 1 calc R . .
H58B H -1.1853 -0.2506 -0.2661 0.152 Uiso 1 1 calc R . .
H58C H -1.1075 -0.1891 -0.2651 0.152 Uiso 1 1 calc R . .
C59 C -0.6139(14) -0.6350(15) 0.1586(13) 0.114(7) Uiso 0.50 1 d PDU C 1
H59A H -0.5884 -0.6741 0.1997 0.137 Uiso 0.50 1 calc PR C 1
H59B H -0.6139 -0.6787 0.1222 0.137 Uiso 0.50 1 calc PR C 1
C60 C -0.535(2) -0.5959(17) 0.1388(12) 0.154(8) Uiso 0.50 1 d PDU C 1
H60A H -0.4608 -0.6468 0.1303 0.231 Uiso 0.50 1 calc PR C 1
H60B H -0.5314 -0.5541 0.1748 0.231 Uiso 0.50 1 calc PR C 1
H60C H -0.5567 -0.5590 0.0970 0.231 Uiso 0.50 1 calc PR C 1
C59' C -0.6501(18) -0.6645(13) 0.1448(12) 0.122(7) Uiso 0.50 1 d PDU C 2
H59C H -0.6980 -0.6953 0.1264 0.146 Uiso 0.50 1 calc PR C 2
H59D H -0.6089 -0.6485 0.1049 0.146 Uiso 0.50 1 calc PR C 2
C60' C -0.567(2) -0.7372(19) 0.1797(14) 0.197(10) Uiso 0.50 1 d PDU C 2
H60D H -0.5263 -0.7901 0.1484 0.296 Uiso 0.50 1 calc PR C 2
H60E H -0.6037 -0.7598 0.2179 0.296 Uiso 0.50 1 calc PR C 2
H60F H -0.5139 -0.7120 0.1968 0.296 Uiso 0.50 1 calc PR C 2
C61 C -0.8665(9) -0.4697(8) -0.3122(5) 0.110(3) Uani 1 1 d U . .
H61A H -0.8935 -0.5197 -0.2963 0.132 Uiso 1 1 d R D .
H61B H -0.7994 -0.4879 -0.2852 0.132 Uiso 1 1 d R . .
C62 C -0.8416(17) -0.4320(15) -0.3891(10) 0.099(7) Uiso 0.50 1 d P D 1
H62A H -0.7805 -0.4832 -0.4138 0.148 Uiso 0.50 1 calc PR D 1
H62B H -0.8195 -0.3772 -0.3850 0.148 Uiso 0.50 1 calc PR D 1
H62C H -0.9101 -0.4133 -0.4140 0.148 Uiso 0.50 1 calc PR D 1
C62' C -0.882(2) -0.4812(17) -0.3878(12) 0.139(9) Uiso 0.50 1 d P D 2
H62D H -0.9173 -0.5276 -0.3922 0.209 Uiso 0.50 1 calc PR D 2
H62E H -0.8079 -0.5035 -0.4132 0.209 Uiso 0.50 1 calc PR D 2
H62F H -0.9298 -0.4199 -0.4060 0.209 Uiso 0.50 1 calc PR D 2
Cl1 Cl -0.5720(2) -0.66372(18) -0.25439(13) 0.0832(7) Uani 1 1 d U . .
O11 O -0.5838(6) -0.6315(4) -0.3249(3) 0.097(2) Uani 1 1 d U . .
O12 O -0.6826(7) -0.6348(5) -0.2190(4) 0.122(2) Uani 1 1 d U . .
O13 O -0.5233(5) -0.7666(4) -0.2529(4) 0.108(2) Uani 1 1 d U . .
O14 O -0.5009(7) -0.6251(6) -0.2253(4) 0.144(3) Uani 1 1 d U . .
Cl2 Cl -0.7614(3) -0.6688(2) -0.60978(13) 0.1072(10) Uani 1 1 d . . .
O21 O -0.8466(7) -0.7069(6) -0.6009(4) 0.131(3) Uani 1 1 d U E .
O22 O -0.7762(12) -0.6099(10) -0.6660(6) 0.119(5) Uiso 0.704(17) 1 d P E 1
O23 O -0.7399(14) -0.6247(10) -0.5542(6) 0.124(5) Uiso 0.704(17) 1 d P E 1
O24 O -0.6542(13) -0.7594(11) -0.6168(7) 0.178(8) Uiso 0.704(17) 1 d P E 1
O22' O -0.718(3) -0.660(2) -0.6795(14) 0.115(11) Uiso 0.296(17) 1 d P E 2
O24' O -0.675(3) -0.675(2) -0.5645(13) 0.103(12) Uiso 0.296(17) 1 d P E 2
O23' O -0.842(4) -0.579(3) -0.5615(18) 0.184(17) Uiso 0.296(17) 1 d P E 2

loop_
_atom_site_aniso_label
_atom_site_aniso_U_11
_atom_site_aniso_U_22
_atom_site_aniso_U_33
_atom_site_aniso_U_23
_atom_site_aniso_U_13
_atom_site_aniso_U_12
Hg1 0.0996(4) 0.0693(2) 0.0403(2) 0.00238(16) 0.01076(19) -0.0360(2)
S1 0.129(2) 0.0693(14) 0.0404(12) -0.0103(11) 0.0156(13) -0.0547(15)
S2 0.0832(19) 0.0647(14) 0.0712(15) 0.0004(12) 0.0126(14) -0.0263(14)
N1 0.059(5) 0.050(4) 0.033(3) 0.001(3) 0.001(3) -0.023(4)
N2 0.084(6) 0.046(4) 0.040(4) -0.006(3) 0.007(4) -0.023(4)
N3 0.062(6) 0.078(5) 0.071(5) -0.007(4) 0.004(4) -0.031(5)
N4 0.101(3) 0.103(3) 0.102(3) -0.0056(19) -0.0043(19) -0.040(2)
O1 0.062(4) 0.064(4) 0.047(3) -0.011(3) 0.000(3) -0.027(3)
C1 0.094(4) 0.095(3) 0.096(4) 0.000(2) -0.001(2) -0.035(2)
C2 0.114(4) 0.110(4) 0.115(4) 0.000(2) -0.003(2) -0.041(2)
C3 0.092(3) 0.090(3) 0.094(3) 0.004(2) 0.000(2) -0.036(2)
C4 0.063(3) 0.058(3) 0.062(3) -0.0002(19) -0.0013(19) -0.023(2)
C5 0.084(7) 0.059(6) 0.048(5) 0.002(4) 0.007(5) -0.037(5)
C6 0.066(6) 0.057(5) 0.029(4) 0.000(4) -0.012(4) -0.028(5)
C7 0.048(6) 0.054(5) 0.038(4) -0.002(4) -0.001(4) -0.022(4)
C8 0.077(7) 0.075(6) 0.044(5) -0.003(5) -0.008(5) -0.037(5)
C9 0.083(7) 0.072(6) 0.056(5) 0.004(5) -0.004(5) -0.047(5)
C10 0.084(7) 0.078(6) 0.060(6) 0.019(5) 0.007(5) -0.045(6)
C11 0.090(7) 0.089(6) 0.034(4) 0.004(4) -0.005(5) -0.049(6)
C12 0.053(6) 0.050(4) 0.032(4) -0.002(4) 0.005(4) -0.020(4)
C13 0.051(6) 0.066(5) 0.030(4) 0.011(4) -0.011(4) -0.027(5)
C14 0.061(7) 0.056(5) 0.018(4) -0.002(4) -0.006(4) -0.019(5)
C15 0.063(7) 0.076(6) 0.032(4) 0.003(4) -0.001(5) -0.024(5)
C16 0.066(7) 0.075(6) 0.040(5) -0.007(5) 0.005(5) -0.026(6)
C17 0.096(9) 0.067(6) 0.044(5) -0.017(5) 0.004(5) -0.015(6)
C18 0.074(7) 0.069(6) 0.058(5) -0.025(5) 0.012(5) -0.036(6)
C19 0.055(7) 0.065(6) 0.035(4) -0.002(4) -0.004(5) -0.021(5)
C20 0.053(6) 0.056(5) 0.030(4) 0.002(4) -0.009(4) -0.018(5)
C21 0.052(6) 0.061(5) 0.026(4) 0.000(4) -0.007(4) -0.017(5)
C22 0.058(7) 0.061(5) 0.049(5) -0.005(4) -0.013(5) -0.020(5)
C23 0.047(6) 0.067(6) 0.046(5) -0.002(4) -0.007(5) -0.015(5)
C24 0.046(7) 0.073(6) 0.048(5) 0.009(5) -0.006(5) -0.020(5)
C25 0.065(7) 0.059(5) 0.042(5) 0.010(4) -0.016(5) -0.032(5)
C26 0.077(8) 0.077(6) 0.104(7) -0.033(6) 0.009(6) -0.017(6)
C27 0.056(7) 0.096(7) 0.071(6) -0.009(5) 0.011(5) -0.015(6)
C28 0.062(7) 0.108(8) 0.097(7) 0.022(6) 0.006(6) -0.038(6)
C29 0.140(5) 0.140(5) 0.145(5) 0.001(2) -0.006(2) -0.054(3)
O2 0.082(5) 0.060(3) 0.057(4) 0.007(3) -0.015(3) -0.026(3)
S3 0.087(2) 0.0690(14) 0.0557(13) 0.0153(12) -0.0046(13) -0.0266(14)
N5 0.079(6) 0.065(4) 0.031(4) 0.003(3) 0.005(4) -0.032(5)
N6 0.079(6) 0.075(5) 0.049(4) -0.004(4) 0.000(5) -0.038(5)
N7 0.119(3) 0.121(3) 0.116(3) 0.006(2) -0.008(2) -0.044(2)
N8 0.103(7) 0.091(6) 0.063(5) -0.009(4) -0.014(5) -0.005(5)
C36 0.102(10) 0.086(8) 0.105(9) -0.036(7) -0.009(8) -0.045(8)
C37 0.067(7) 0.052(5) 0.044(5) -0.012(4) 0.009(5) -0.025(5)
C38 0.057(7) 0.064(6) 0.035(4) -0.005(4) 0.007(4) -0.014(5)
C39 0.091(8) 0.070(6) 0.072(6) 0.000(5) 0.023(6) -0.028(6)
C40 0.084(9) 0.109(9) 0.092(8) 0.000(7) 0.034(7) -0.016(7)
C41 0.112(10) 0.103(8) 0.085(7) 0.017(7) 0.014(7) -0.063(8)
C42 0.074(8) 0.078(7) 0.073(6) -0.006(5) 0.014(6) -0.023(6)
C43 0.065(7) 0.056(6) 0.035(4) 0.007(4) 0.002(4) -0.024(5)
C44 0.063(6) 0.042(5) 0.049(5) 0.006(4) -0.001(5) -0.026(5)
C45 0.076(7) 0.061(6) 0.042(5) 0.013(5) -0.012(5) -0.035(5)
C46 0.095(8) 0.067(6) 0.052(6) 0.014(5) -0.005(6) -0.031(6)
C47 0.135(11) 0.085(7) 0.062(7) 0.011(6) -0.005(7) -0.057(8)
C48 0.107(10) 0.080(7) 0.092(8) 0.056(7) -0.049(8) -0.035(7)
C49 0.088(8) 0.075(6) 0.070(7) 0.019(6) -0.008(6) -0.036(6)
C50 0.081(8) 0.054(5) 0.047(5) 0.023(5) -0.026(6) -0.035(6)
C51 0.070(7) 0.051(5) 0.045(5) 0.012(5) -0.023(5) -0.023(5)
C52 0.068(7) 0.043(5) 0.040(5) 0.003(4) -0.012(5) -0.020(5)
C53 0.066(7) 0.061(5) 0.060(6) -0.008(5) -0.010(5) -0.016(5)
C54 0.097(8) 0.068(6) 0.043(5) -0.003(5) -0.023(6) -0.014(6)
C55 0.083(8) 0.067(6) 0.050(6) -0.008(5) -0.004(6) -0.026(6)
C56 0.064(7) 0.052(5) 0.059(6) 0.004(5) -0.006(5) -0.013(5)
C57 0.114(4) 0.113(4) 0.109(4) 0.004(2) -0.008(2) -0.042(2)
C58 0.102(4) 0.100(4) 0.096(4) -0.001(2) -0.010(2) -0.032(2)
C61 0.111(4) 0.111(4) 0.105(4) -0.001(2) -0.006(2) -0.037(2)
Cl1 0.081(2) 0.0803(17) 0.0793(17) -0.0063(14) 0.0024(16) -0.0214(15)
O11 0.120(6) 0.115(5) 0.064(4) 0.005(4) 0.006(4) -0.054(4)
O12 0.118(3) 0.121(3) 0.113(3) 0.0095(19) 0.0034(19) -0.0333(19)
O13 0.082(5) 0.064(4) 0.159(6) 0.007(4) 0.029(4) -0.011(4)
O14 0.147(3) 0.142(3) 0.145(3) -0.0052(19) -0.021(2) -0.053(2)
Cl2 0.159(3) 0.136(3) 0.0589(16) 0.0188(17) -0.0245(19) -0.090(3)
O21 0.132(3) 0.135(3) 0.130(3) 0.0001(19) -0.0085(19) -0.056(2)

loop_
_atom_type_symbol
_atom_type_description
_atom_type_scat_dispersion_real
_atom_type_scat_dispersion_imag
_atom_type_scat_source
C C 0.0033 0.0016 'International Tables Vol C Tables 4.2.6.8 and 6.1.1.4'
H H 0.0000 0.0000 'International Tables Vol C Tables 4.2.6.8 and 6.1.1.4'
N N 0.0061 0.0033 'International Tables Vol C Tables 4.2.6.8 and 6.1.1.4'
O O 0.0106 0.0060 'International Tables Vol C Tables 4.2.6.8 and 6.1.1.4'
S S 0.1246 0.1234 'International Tables Vol C Tables 4.2.6.8 and 6.1.1.4'
Hg Hg -2.3894 9.2266 'International Tables Vol C Tables 4.2.6.8 and 6.1.1.4'
Cl Cl 0.1484 0.1585 'International Tables Vol C Tables 4.2.6.8 and 6.1.1.4'

loop_
_geom_angle_atom_site_label_1
_geom_angle_atom_site_label_2
_geom_angle_atom_site_label_3
_geom_angle
_geom_angle_site_symmetry_1
_geom_angle_site_symmetry_3
_geom_angle_publ_flag
S1 Hg1 S3 156.48(8) . . ?
S1 Hg1 N2 76.80(15) . . ?
S3 Hg1 N2 119.78(15) . . ?
S1 Hg1 N6 122.9(2) . . ?
S3 Hg1 N6 77.00(19) . . ?
N2 Hg1 N6 87.1(2) . . ?
C6 S1 Hg1 99.8(2) . . ?
C1 S2 C4 92.3(5) . . ?
C6 N1 N2 115.5(6) . . ?
C5 N2 N1 114.6(6) . . ?
C5 N2 Hg1 129.3(5) . . ?
N1 N2 Hg1 114.9(4) . . ?
C24 N3 C28 123.4(7) . . ?
C17 N4 C30' 130.1(13) . . ?
C17 N4 C30 121.6(14) . . ?
C30' N4 C30 25.0(12) . . ?
C19 O1 C20 120.2(6) . . ?
C2 C1 S2 112.5(8) . . ?
C1 C2 C3 112.7(10) . . ?
C4 C3 C2 111.9(9) . . ?
C3 C4 C5 123.9(8) . . ?
C3 C4 S2 110.6(7) . . ?
C5 C4 S2 125.5(6) . . ?
N2 C5 C4 131.5(7) . . ?
N1 C6 C7 117.1(6) . . ?
N1 C6 S1 129.6(6) . . ?
C7 C6 S1 113.2(5) . . ?
C8 C7 C12 118.7(7) . . ?
C8 C7 C6 121.0(6) . . ?
C12 C7 C6 120.1(6) . . ?
C7 C8 C9 121.8(7) . . ?
C10 C9 C8 118.6(7) . . ?
C9 C10 C11 121.4(7) . . ?
C10 C11 C12 120.3(7) . . ?
C11 C12 C7 119.2(6) . . ?
C11 C12 C13 118.4(6) . . ?
C7 C12 C13 122.4(6) . . ?
C14 C13 C21 119.1(7) . . ?
C14 C13 C12 120.6(7) . . ?
C21 C13 C12 120.2(7) . . ?
C13 C14 C15 125.3(7) . . ?
C13 C14 C19 118.6(7) . . ?
C15 C14 C19 115.8(7) . . ?
C16 C15 C14 123.3(8) . . ?
C15 C16 C17 118.4(8) . . ?
C15 C16 C27 121.8(8) . . ?
C17 C16 C27 119.8(8) . . ?
N4 C17 C18 120.4(9) . . ?
N4 C17 C16 118.6(9) . . ?
C18 C17 C16 121.0(7) . . ?
C19 C18 C17 118.4(8) . . ?
C18 C19 O1 115.9(8) . . ?
C18 C19 C14 123.0(8) . . ?
O1 C19 C14 121.1(7) . . ?
O1 C20 C25 115.8(7) . . ?
O1 C20 C21 121.0(7) . . ?
C25 C20 C21 123.2(8) . . ?
C13 C21 C20 119.8(7) . . ?
C13 C21 C22 124.0(7) . . ?
C20 C21 C22 116.2(7) . . ?
C23 C22 C21 123.2(7) . . ?
C22 C23 C24 118.9(8) . . ?
C22 C23 C26 121.1(8) . . ?
C24 C23 C26 119.9(8) . . ?
N3 C24 C25 121.0(8) . . ?
N3 C24 C23 119.3(8) . . ?
C25 C24 C23 119.8(8) . . ?
C20 C25 C24 118.7(7) . . ?
C29 C28 N3 110.6(8) . . ?
C31 C30 N4 97.4(11) . . ?
C31' C30' N4 105.4(18) . . ?
C50 O2 C51 118.6(7) . . ?
C37 S3 Hg1 101.4(3) . . ?
C37 N5 N6 116.2(7) . . ?
C36 N6 N5 117.8(8) . . ?
C36 N6 Hg1 126.4(7) . . ?
N5 N6 Hg1 115.2(5) . . ?
C48 N7 C59 131.5(13) . . ?
C48 N7 C59' 118.3(12) . . ?
C59 N7 C59' 31.3(12) . . ?
C55 N8 C61 123.6(8) . . ?
C32 S4 C35 93.5(6) . . ?
C33 C32 S4 113.1(9) . . ?
C32 C33 C34 115.0(13) . . ?
C33 C34 C35 109.1(11) . . ?
C36 C35 C34 124.3(9) . . ?
C36 C35 S4 126.0(10) . . ?
C34 C35 S4 109.2(8) . . ?
C32' S4' C35' 90.2(17) . . ?
C33' C32' S4' 107(2) . . ?
C32' C33' C34' 123(3) . . ?
C35' C34' C33' 95(3) . . ?
C34' C35' C36 134(2) . . ?
C34' C35' S4' 124(3) . . ?
C36 C35' S4' 100.4(16) . . ?
N6 C36 C35 135.3(11) . . ?
N6 C36 C35' 161.2(12) . . ?
C35 C36 C35' 63.1(10) . . ?
N5 C37 C38 117.1(7) . . ?
N5 C37 S3 129.3(6) . . ?
C38 C37 S3 113.6(7) . . ?
C39 C38 C43 119.1(8) . . ?
C39 C38 C37 119.7(8) . . ?
C43 C38 C37 121.2(8) . . ?
C38 C39 C40 122.1(9) . . ?
C39 C40 C41 119.2(10) . . ?
C42 C41 C40 119.7(9) . . ?
C41 C42 C43 122.1(9) . . ?
C42 C43 C38 117.8(8) . . ?
C42 C43 C44 117.8(7) . . ?
C38 C43 C44 124.2(7) . . ?
C45 C44 C52 118.9(8) . . ?
C45 C44 C43 120.7(7) . . ?
C52 C44 C43 120.2(7) . . ?
C46 C45 C44 123.7(9) . . ?
C46 C45 C50 117.6(8) . . ?
C44 C45 C50 118.5(7) . . ?
C45 C46 C47 121.4(9) . . ?
C48 C47 C46 117.9(9) . . ?
C48 C47 C57 122.5(11) . . ?
C46 C47 C57 119.5(10) . . ?
N7 C48 C47 117.1(11) . . ?
N7 C48 C49 121.2(12) . . ?
C47 C48 C49 121.7(9) . . ?
C50 C49 C48 118.3(9) . . ?
C49 C50 O2 114.2(9) . . ?
C49 C50 C45 123.0(8) . . ?
O2 C50 C45 122.8(7) . . ?
C56 C51 O2 114.0(8) . . ?
C56 C51 C52 126.1(8) . . ?
O2 C51 C52 119.9(7) . . ?
C51 C52 C44 121.1(8) . . ?
C51 C52 C53 114.4(7) . . ?
C44 C52 C53 124.5(8) . . ?
C54 C53 C52 122.9(8) . . ?
C53 C54 C55 118.9(8) . . ?
C53 C54 C58 119.4(9) . . ?
C55 C54 C58 121.6(8) . . ?
N8 C55 C56 122.0(9) . . ?
N8 C55 C54 117.0(9) . . ?
C56 C55 C54 121.1(8) . . ?
C51 C56 C55 116.3(8) . . ?
C60 C59 N7 117.6(19) . . ?
C60' C59' N7 127(2) . . ?
N8 C61 C62' 112.0(12) . . ?
N8 C61 C62 105.0(10) . . ?
C62' C61 C62 38.2(10) . . ?
O14 Cl1 O12 112.7(5) . . ?
O14 Cl1 O13 110.6(5) . . ?
O12 Cl1 O13 107.1(4) . . ?
O14 Cl1 O11 107.7(5) . . ?
O12 Cl1 O11 109.2(4) . . ?
O13 Cl1 O11 109.3(4) . . ?
O22 Cl2 O23 109.8(8) . . ?
O22 Cl2 O21 111.6(6) . . ?
O23 Cl2 O21 118.1(7) . . ?
O22 Cl2 O24' 119.3(11) . . ?
O23 Cl2 O24' 37.2(10) . . ?
O21 Cl2 O24' 128.6(10) . . ?
O22 Cl2 O22' 35.3(11) . . ?
O23 Cl2 O22' 123.0(12) . . ?
O21 Cl2 O22' 117.5(10) . . ?
O24' Cl2 O22' 108.1(15) . . ?
O22 Cl2 O24 113.6(8) . . ?
O23 Cl2 O24 101.5(9) . . ?
O21 Cl2 O24 101.7(6) . . ?
O24' Cl2 O24 64.6(12) . . ?
O22' Cl2 O24 78.5(14) . . ?
O22 Cl2 O23' 90.7(14) . . ?
O23 Cl2 O23' 47.7(12) . . ?
O21 Cl2 O23' 88.1(13) . . ?
O24' Cl2 O23' 84.8(17) . . ?
O22' Cl2 O23' 124.5(17) . . ?
O24 Cl2 O23' 147.3(15) . . ?

loop_
_geom_bond_atom_site_label_1
_geom_bond_atom_site_label_2
_geom_bond_distance
_geom_bond_site_symmetry_2
_geom_bond_publ_flag
Hg1 S1 2.357(2) . ?
Hg1 S3 2.364(2) . ?
Hg1 N2 2.458(6) . ?
Hg1 N6 2.474(7) . ?
S1 C6 1.745(7) . ?
S2 C1 1.686(9) . ?
S2 C4 1.716(8) . ?
N1 C6 1.279(8) . ?
N1 N2 1.379(7) . ?
N2 C5 1.270(9) . ?
N3 C24 1.349(9) . ?
N3 C28 1.474(9) . ?
N4 C17 1.345(10) . ?
N4 C30' 1.500(13) . ?
N4 C30 1.518(9) . ?
O1 C19 1.356(8) . ?
O1 C20 1.368(8) . ?
C1 C2 1.341(12) . ?
C2 C3 1.421(12) . ?
C3 C4 1.374(11) . ?
C4 C5 1.437(10) . ?
C6 C7 1.507(9) . ?
C7 C8 1.367(9) . ?
C7 C12 1.405(8) . ?
C8 C9 1.395(10) . ?
C9 C10 1.349(10) . ?
C10 C11 1.378(10) . ?
C11 C12 1.381(9) . ?
C12 C13 1.495(9) . ?
C13 C14 1.404(9) . ?
C13 C21 1.406(10) . ?
C14 C15 1.426(10) . ?
C14 C19 1.434(10) . ?
C15 C16 1.343(10) . ?
C16 C17 1.424(11) . ?
C16 C27 1.505(10) . ?
C17 C18 1.418(11) . ?
C18 C19 1.347(10) . ?
C20 C25 1.371(10) . ?
C20 C21 1.407(10) . ?
C21 C22 1.416(9) . ?
C22 C23 1.359(10) . ?
C23 C24 1.422(10) . ?
C23 C26 1.482(10) . ?
C24 C25 1.419(10) . ?
C28 C29 1.458(12) . ?
C30 C31 1.438(9) . ?
C30' C31' 1.335(17) . ?
O2 C50 1.371(9) . ?
O2 C51 1.394(9) . ?
S3 C37 1.738(9) . ?
N5 C37 1.300(9) . ?
N5 N6 1.377(8) . ?
N6 C36 1.275(11) . ?
N7 C48 1.380(11) . ?
N7 C59 1.459(14) . ?
N7 C59' 1.508(14) . ?
N8 C55 1.361(9) . ?
N8 C61 1.496(11) . ?
S4 C32 1.677(9) . ?
S4 C35 1.678(9) . ?
C32 C33 1.341(10) . ?
C33 C34 1.373(10) . ?
C34 C35 1.506(14) . ?
C35 C36 1.297(13) . ?
S4' C32' 1.679(11) . ?
S4' C35' 1.685(11) . ?
C32' C33' 1.357(12) . ?
C33' C34' 1.52(4) . ?
C34' C35' 1.362(13) . ?
C35' C36 1.47(3) . ?
C37 C38 1.474(10) . ?
C38 C39 1.358(10) . ?
C38 C43 1.426(10) . ?
C39 C40 1.383(11) . ?
C40 C41 1.387(12) . ?
C41 C42 1.361(12) . ?
C42 C43 1.388(10) . ?
C43 C44 1.454(10) . ?
C44 C45 1.394(10) . ?
C44 C52 1.406(9) . ?
C45 C46 1.392(10) . ?
C45 C50 1.403(11) . ?
C46 C47 1.408(12) . ?
C47 C48 1.388(13) . ?
C47 C57 1.542(12) . ?
C48 C49 1.406(12) . ?
C49 C50 1.351(11) . ?
C51 C56 1.366(10) . ?
C51 C52 1.392(10) . ?
C52 C53 1.414(10) . ?
C53 C54 1.359(10) . ?
C54 C55 1.405(11) . ?
C54 C58 1.517(11) . ?
C55 C56 1.401(11) . ?
C59 C60 1.352(16) . ?
C59' C60' 1.388(17) . ?
C61 C62' 1.51(2) . ?
C61 C62 1.62(2) . ?
Cl1 O14 1.384(8) . ?
Cl1 O12 1.416(7) . ?
Cl1 O13 1.419(6) . ?
Cl1 O11 1.430(6) . ?
Cl2 O22 1.355(12) . ?
Cl2 O23 1.367(12) . ?
Cl2 O21 1.383(8) . ?
Cl2 O24' 1.42(3) . ?
Cl2 O22' 1.43(3) . ?
Cl2 O24 1.506(15) . ?
Cl2 O23' 1.61(4) . ?
